data_7007875
loop_
_publ_author_name
'Huang, Ming-Yi'
'Yeh, Chen-Yu'
'Lee, Gene-Hsiang'
'Peng, Shie-Ming'

_publ_section_title
;
 Control of magnetic spin states by various mixed anionic ligands in
 trinickel complexes: synthesis, crystal structures and physical
 properties.
;
_journal_issue 48
_journal_name_full 'Dalton transactions (Cambridge, England : 2003)'
_journal_page_first 5683
_journal_page_last 5690
_journal_paper_doi 10.1039/b612123c
_journal_year 2006
_chemical_formula_sum 'C58 H50 N12 Ni3 O8 S4'
_chemical_formula_weight 1347.47
_chemical_name_systematic
;
?
;
_space_group_IT_number 43
_symmetry_cell_setting orthorhombic
_symmetry_space_group_name_Hall 'F 2 -2d'
_symmetry_space_group_name_H-M 'F d d 2'
_atom_sites_solution_hydrogens geom
_atom_sites_solution_primary direct
_atom_sites_solution_secondary difmap
_audit_creation_method SHELXL-97
_cell_angle_alpha 90.00
_cell_angle_beta 90.00
_cell_angle_gamma 90.00
_cell_formula_units_Z 8
_cell_length_a 24.6279(4)
_cell_length_b 29.1485(4)
_cell_length_c 15.3707(3)
_cell_measurement_reflns_used all
_cell_measurement_temperature 150(2)
_cell_measurement_theta_max 27.50
_cell_measurement_theta_min 1.00
_cell_volume 11034.1(3)
_computing_cell_refinement DENZO-SMN
_computing_data_collection 'NONIUS COLLECT'
_computing_data_reduction DENZO-SMN
_computing_molecular_graphics SHELXTL
_computing_publication_material SHELXTL
_computing_structure_refinement 'SHELXL-97 (Sheldrick, 1997)'
_computing_structure_solution 'SHELXS-97 (Sheldrick, 1990)'
_diffrn_ambient_temperature 150(2)
_diffrn_measured_fraction_theta_full 0.998
_diffrn_measured_fraction_theta_max 0.998
_diffrn_measurement_device_type 'NONIUS KappaCCD'
_diffrn_measurement_method '\w scans'
_diffrn_radiation_monochromator graphite
_diffrn_radiation_source 'fine-focus sealed tube'
_diffrn_radiation_type MoK\a
_diffrn_radiation_wavelength 0.71073
_diffrn_reflns_av_R_equivalents 0.0433
_diffrn_reflns_av_sigmaI/netI 0.0373
_diffrn_reflns_limit_h_max 32
_diffrn_reflns_limit_h_min -29
_diffrn_reflns_limit_k_max 37
_diffrn_reflns_limit_k_min -37
_diffrn_reflns_limit_l_max 19
_diffrn_reflns_limit_l_min -19
_diffrn_reflns_number 20507
_diffrn_reflns_theta_full 27.50
_diffrn_reflns_theta_max 27.50
_diffrn_reflns_theta_min 1.71
_exptl_absorpt_coefficient_mu 1.235
_exptl_absorpt_correction_T_max 0.792
_exptl_absorpt_correction_T_min 0.609
_exptl_absorpt_correction_type multi-scan
_exptl_crystal_colour block
_exptl_crystal_density_diffrn 1.622
_exptl_crystal_density_method 'not measured'
_exptl_crystal_description dark-brown
_exptl_crystal_F_000 5552
_exptl_crystal_size_max 0.30
_exptl_crystal_size_mid 0.30
_exptl_crystal_size_min 0.20
_refine_diff_density_max 0.427
_refine_diff_density_min -0.493
_refine_diff_density_rms 0.083
_refine_ls_abs_structure_details 'Flack H D (1983), Acta Cryst. A39, 876-881'
_refine_ls_abs_structure_Flack -0.013(12)
_refine_ls_extinction_method none
_refine_ls_goodness_of_fit_ref 1.048
_refine_ls_hydrogen_treatment onstr
_refine_ls_matrix_type full
_refine_ls_number_parameters 385
_refine_ls_number_reflns 5489
_refine_ls_number_restraints 1
_refine_ls_restrained_S_all 1.048
_refine_ls_R_factor_all 0.0445
_refine_ls_R_factor_gt 0.0337
_refine_ls_shift/su_max 0.000
_refine_ls_shift/su_mean 0.000
_refine_ls_structure_factor_coef Fsqd
_refine_ls_weighting_details 'calc w=1/[\s^2^(Fo^2^)+(0.0516P)^2^+0.0000P] where P=(Fo^2^+2Fc^2^)/3'
_refine_ls_weighting_scheme calc
_refine_ls_wR_factor_gt 0.0791
_refine_ls_wR_factor_ref 0.0840
_reflns_number_gt 4664
_reflns_number_total 5489
_reflns_threshold_expression >2sigma(I)
_cod_data_source_file b612123c.txt
_cod_data_source_block ic10780(comp1)
_cod_depositor_comments
;
The following automatic conversions were performed:
'_symmetry_cell_setting' value 'Orthorhombic' changed to 'orthorhombic'
according to '/home/saulius/struct/CIF-dictionaries/cif_core.dic'
dictionary named 'cif_core.dic' version 2.4.1 from 2010-06-29.

Automatic conversion script
Id: cif_fix_enum 1527 2010-12-29 10:47:43Z saulius 
;
_cod_original_sg_symbol_H-M Fdd2
_cod_database_code 7007875

loop_
_symmetry_equiv_pos_as_xyz
'x, y, z'
'-x, -y, z'
'x+1/4, -y+1/4, z+1/4'
'-x+1/4, y+1/4, z+1/4'
'x, y+1/2, z+1/2'
'-x, -y+1/2, z+1/2'
'x+1/4, -y+3/4, z+3/4'
'-x+1/4, y+3/4, z+3/4'
'x+1/2, y, z+1/2'
'-x+1/2, -y, z+1/2'
'x+3/4, -y+1/4, z+3/4'
'-x+3/4, y+1/4, z+3/4'
'x+1/2, y+1/2, z'
'-x+1/2, -y+1/2, z'
'x+3/4, -y+3/4, z+1/4'
'-x+3/4, y+3/4, z+1/4'

loop_
_atom_site_label
_atom_site_type_symbol
_atom_site_fract_x
_atom_site_fract_y
_atom_site_fract_z
_atom_site_U_iso_or_equiv
_atom_site_adp_type
_atom_site_occupancy
_atom_site_symmetry_multiplicity
_atom_site_calc_flag
_atom_site_refinement_flags
_atom_site_disorder_assembly
_atom_site_disorder_group
Ni1 Ni 0.2500 0.2500 0.39154(4) 0.03476(15) Uani 1 2 d S . .
Ni2 Ni 0.2500 0.2500 0.54491(4) 0.02765(11) Uani 1 2 d S . .
Ni3 Ni 0.2500 0.2500 0.69790(3) 0.02951(13) Uani 1 2 d S . .
S1 S 0.33707(3) 0.19743(4) 0.30429(6) 0.0541(2) Uani 1 1 d . . .
S2 S 0.35843(3) 0.26104(2) 0.78344(6) 0.03748(18) Uani 1 1 d . . .
O1 O 0.29344(10) 0.20829(10) 0.24565(17) 0.0631(7) Uani 1 1 d . . .
O2 O 0.39092(10) 0.21172(11) 0.2789(2) 0.0768(9) Uani 1 1 d . . .
O3 O 0.39446(9) 0.22391(7) 0.80540(17) 0.0473(6) Uani 1 1 d . . .
O4 O 0.31419(9) 0.26987(8) 0.84290(15) 0.0448(5) Uani 1 1 d . . .
N1 N 0.21048(10) 0.19341(8) 0.39898(18) 0.0379(6) Uani 1 1 d . . .
N2 N 0.23308(9) 0.18686(7) 0.54537(18) 0.0301(5) Uani 1 1 d . . .
N3 N 0.25559(9) 0.18455(8) 0.69233(18) 0.0325(5) Uani 1 1 d . . .
N4 N 0.31816(10) 0.21861(9) 0.39749(18) 0.0394(6) Uani 1 1 d . . .
N5 N 0.32780(8) 0.23671(7) 0.54331(19) 0.0314(5) Uani 1 1 d . . .
N6 N 0.32843(10) 0.25442(8) 0.69058(18) 0.0318(5) Uani 1 1 d . . .
C1 C 0.18371(14) 0.17966(12) 0.3267(2) 0.0483(8) Uani 1 1 d . . .
H1A H 0.1890 0.1960 0.2739 0.058 Uiso 1 1 calc R . .
C2 C 0.14907(15) 0.14264(13) 0.3274(3) 0.0550(10) Uani 1 1 d . . .
H2A H 0.1319 0.1326 0.2754 0.066 Uiso 1 1 calc R . .
C3 C 0.13973(14) 0.12044(11) 0.4052(3) 0.0496(9) Uani 1 1 d . . .
H3A H 0.1146 0.0958 0.4077 0.060 Uiso 1 1 calc R . .
C4 C 0.16676(11) 0.13391(10) 0.4793(2) 0.0414(7) Uani 1 1 d . . .
H4A H 0.1603 0.1186 0.5329 0.050 Uiso 1 1 calc R . .
C5 C 0.20373(11) 0.17009(9) 0.4753(2) 0.0358(7) Uani 1 1 d . . .
C6 C 0.24521(11) 0.16082(9) 0.6168(2) 0.0339(6) Uani 1 1 d . . .
C7 C 0.24950(12) 0.11226(9) 0.6177(3) 0.0392(7) Uani 1 1 d . . .
H7A H 0.2433 0.0954 0.5658 0.047 Uiso 1 1 calc R . .
C8 C 0.26243(14) 0.08977(10) 0.6922(3) 0.0463(8) Uani 1 1 d . . .
H8A H 0.2651 0.0573 0.6922 0.056 Uiso 1 1 calc R . .
C9 C 0.27182(14) 0.11419(10) 0.7688(2) 0.0471(9) Uani 1 1 d . . .
H9A H 0.2798 0.0988 0.8217 0.057 Uiso 1 1 calc R . .
C10 C 0.26916(13) 0.16140(10) 0.7651(2) 0.0401(7) Uani 1 1 d . . .
H10A H 0.2773 0.1784 0.8162 0.048 Uiso 1 1 calc R . .
C11 C 0.33906(14) 0.13731(14) 0.3178(2) 0.0534(10) Uani 1 1 d . . .
C12 C 0.36467(19) 0.11063(19) 0.2554(3) 0.0834(14) Uani 1 1 d . . .
H12A H 0.3836 0.1246 0.2084 0.100 Uiso 1 1 calc R . .
C13 C 0.3622(2) 0.06232(19) 0.2628(4) 0.0916(18) Uani 1 1 d . . .
H13A H 0.3784 0.0442 0.2186 0.110 Uiso 1 1 calc R . .
C14 C 0.33788(19) 0.04099(16) 0.3299(3) 0.0706(14) Uani 1 1 d . . .
C15 C 0.31450(16) 0.06818(14) 0.3927(3) 0.0654(11) Uani 1 1 d . . .
H15A H 0.2978 0.0540 0.4415 0.078 Uiso 1 1 calc R . .
C16 C 0.31455(14) 0.11580(12) 0.3872(3) 0.0545(9) Uani 1 1 d . . .
H16A H 0.2976 0.1335 0.4314 0.065 Uiso 1 1 calc R . .
C17 C 0.3364(2) -0.01037(16) 0.3317(4) 0.098(2) Uani 1 1 d . . .
H17A H 0.3555 -0.0225 0.2807 0.147 Uiso 1 1 calc R . .
H17B H 0.2986 -0.0208 0.3309 0.147 Uiso 1 1 calc R . .
H17C H 0.3541 -0.0214 0.3848 0.147 Uiso 1 1 calc R . .
C18 C 0.35255(12) 0.22355(10) 0.4675(2) 0.0372(7) Uani 1 1 d . . .
C19 C 0.40871(13) 0.21658(10) 0.4647(2) 0.0421(8) Uani 1 1 d . . .
H19A H 0.4258 0.2063 0.4129 0.050 Uiso 1 1 calc R . .
C20 C 0.43820(11) 0.22484(10) 0.5377(3) 0.0445(8) Uani 1 1 d . . .
H20A H 0.4765 0.2211 0.5358 0.053 Uiso 1 1 calc R . .
C21 C 0.41430(12) 0.23847(10) 0.6142(2) 0.0424(8) Uani 1 1 d . . .
H21A H 0.4356 0.2444 0.6645 0.051 Uiso 1 1 calc R . .
C22 C 0.35776(11) 0.24342(9) 0.6161(2) 0.0315(6) Uani 1 1 d . . .
C23 C 0.39878(12) 0.31104(10) 0.7743(2) 0.0397(7) Uani 1 1 d . . .
C24 C 0.37652(13) 0.35047(10) 0.7385(2) 0.0434(7) Uani 1 1 d . . .
H24A H 0.3408 0.3498 0.7151 0.052 Uiso 1 1 calc R . .
C25 C 0.40623(13) 0.39080(10) 0.7368(2) 0.0445(8) Uani 1 1 d . . .
H25A H 0.3908 0.4175 0.7113 0.053 Uiso 1 1 calc R . .
C26 C 0.45738(13) 0.39300(12) 0.7711(2) 0.0491(9) Uani 1 1 d . . .
C27 C 0.47971(14) 0.35301(14) 0.8052(3) 0.0706(13) Uani 1 1 d . . .
H27A H 0.5156 0.3537 0.8279 0.085 Uiso 1 1 calc R . .
C28 C 0.45103(13) 0.31214(13) 0.8069(3) 0.0632(11) Uani 1 1 d . . .
H28A H 0.4671 0.2852 0.8301 0.076 Uiso 1 1 calc R . .
C29 C 0.48841(16) 0.43785(13) 0.7745(3) 0.0647(12) Uani 1 1 d . . .
H29A H 0.4666 0.4622 0.7476 0.097 Uiso 1 1 calc R . .
H29B H 0.5227 0.4346 0.7428 0.097 Uiso 1 1 calc R . .
H29C H 0.4959 0.4458 0.8352 0.097 Uiso 1 1 calc R . .

loop_
_atom_site_aniso_label
_atom_site_aniso_U_11
_atom_site_aniso_U_22
_atom_site_aniso_U_33
_atom_site_aniso_U_23
_atom_site_aniso_U_13
_atom_site_aniso_U_12
Ni1 0.0334(3) 0.0378(3) 0.0331(3) 0.000 0.000 -0.0007(2)
Ni2 0.0264(2) 0.0236(2) 0.0330(3) 0.000 0.000 0.00032(18)
Ni3 0.0294(3) 0.0260(3) 0.0332(3) 0.000 0.000 0.00087(19)
S1 0.0450(4) 0.0782(6) 0.0390(5) -0.0058(4) 0.0095(4) 0.0066(4)
S2 0.0356(4) 0.0370(3) 0.0398(5) 0.0051(3) -0.0069(3) -0.0018(3)
O1 0.0606(16) 0.0889(19) 0.0397(15) -0.0026(14) 0.0014(12) 0.0153(13)
O2 0.0538(15) 0.120(3) 0.056(2) -0.0020(18) 0.0213(14) -0.0054(15)
O3 0.0443(12) 0.0435(12) 0.0539(16) 0.0136(11) -0.0131(11) 0.0001(9)
O4 0.0438(12) 0.0528(13) 0.0378(14) 0.0003(11) -0.0005(10) -0.0053(10)
N1 0.0354(13) 0.0405(14) 0.0379(16) -0.0089(11) 0.0015(11) -0.0023(10)
N2 0.0318(11) 0.0268(10) 0.0316(13) -0.0034(11) 0.0002(12) -0.0004(8)
N3 0.0300(12) 0.0310(11) 0.0365(15) 0.0043(11) 0.0030(10) 0.0003(10)
N4 0.0355(13) 0.0468(14) 0.0358(16) -0.0007(12) 0.0069(11) 0.0058(11)
N5 0.0284(10) 0.0282(10) 0.0377(14) 0.0021(12) 0.0014(12) 0.0000(8)
N6 0.0321(12) 0.0290(12) 0.0343(15) 0.0014(10) -0.0036(11) -0.0005(9)
C1 0.0485(18) 0.054(2) 0.042(2) -0.0133(16) -0.0001(15) -0.0002(16)
C2 0.053(2) 0.050(2) 0.063(3) -0.0226(18) -0.0083(18) -0.0055(16)
C3 0.0415(17) 0.0414(17) 0.066(3) -0.0216(17) -0.0016(17) -0.0045(14)
C4 0.0396(16) 0.0323(14) 0.052(2) -0.0066(14) 0.0032(15) -0.0023(13)
C5 0.0323(14) 0.0314(14) 0.044(2) -0.0087(13) 0.0031(14) 0.0030(11)
C6 0.0299(14) 0.0300(13) 0.0417(18) 0.0024(14) 0.0082(12) 0.0008(11)
C7 0.0407(15) 0.0253(13) 0.052(2) -0.0024(14) 0.0076(13) 0.0014(12)
C8 0.0517(19) 0.0272(15) 0.060(2) 0.0069(15) 0.0071(17) 0.0025(13)
C9 0.0497(18) 0.0354(16) 0.056(2) 0.0174(15) 0.0053(16) 0.0025(14)
C10 0.0409(16) 0.0357(15) 0.044(2) 0.0048(13) 0.0057(14) 0.0028(13)
C11 0.0416(17) 0.071(2) 0.047(2) -0.0232(18) 0.0000(15) 0.0154(16)
C12 0.076(3) 0.113(4) 0.061(3) -0.030(3) 0.006(2) 0.034(3)
C13 0.089(3) 0.102(4) 0.085(4) -0.058(3) -0.016(3) 0.053(3)
C14 0.074(3) 0.072(3) 0.066(3) -0.035(2) -0.028(2) 0.040(2)
C15 0.065(2) 0.062(2) 0.070(3) -0.024(2) -0.015(2) 0.022(2)
C16 0.052(2) 0.053(2) 0.058(3) -0.0197(18) 0.0022(18) 0.0194(17)
C17 0.118(4) 0.077(3) 0.099(4) -0.053(3) -0.057(3) 0.055(3)
C18 0.0340(15) 0.0345(14) 0.0431(19) 0.0012(14) 0.0056(14) 0.0019(12)
C19 0.0382(16) 0.0372(16) 0.051(2) 0.0042(15) 0.0059(15) 0.0067(13)
C20 0.0274(13) 0.0449(16) 0.061(2) 0.0066(17) 0.0041(17) 0.0063(12)
C21 0.0334(15) 0.0418(16) 0.052(2) 0.0027(16) -0.0045(15) 0.0026(12)
C22 0.0316(13) 0.0271(13) 0.0358(17) 0.0060(12) -0.0003(13) 0.0008(11)
C23 0.0377(14) 0.0398(16) 0.042(2) 0.0008(13) -0.0082(13) -0.0010(12)
C24 0.0400(16) 0.0370(15) 0.053(2) -0.0048(15) -0.0092(15) 0.0021(13)
C25 0.0453(18) 0.0323(15) 0.056(2) -0.0013(15) -0.0004(16) 0.0011(13)
C26 0.0436(17) 0.0512(18) 0.053(2) -0.0004(15) 0.0003(16) -0.0165(14)
C27 0.0421(17) 0.069(2) 0.101(4) 0.031(2) -0.026(2) -0.0169(17)
C28 0.0420(17) 0.062(2) 0.086(3) 0.022(2) -0.023(2) -0.0071(16)
C29 0.058(2) 0.060(2) 0.076(3) 0.009(2) -0.009(2) -0.0246(18)

loop_
_atom_type_symbol
_atom_type_description
_atom_type_scat_dispersion_real
_atom_type_scat_dispersion_imag
_atom_type_scat_source
C C 0.0033 0.0016 'International Tables Vol C Tables 4.2.6.8 and 6.1.1.4'
H H 0.0000 0.0000 'International Tables Vol C Tables 4.2.6.8 and 6.1.1.4'
N N 0.0061 0.0033 'International Tables Vol C Tables 4.2.6.8 and 6.1.1.4'
O O 0.0106 0.0060 'International Tables Vol C Tables 4.2.6.8 and 6.1.1.4'
S S 0.1246 0.1234 'International Tables Vol C Tables 4.2.6.8 and 6.1.1.4'
Ni Ni 0.3393 1.1124 'International Tables Vol C Tables 4.2.6.8 and 6.1.1.4'

loop_
_geom_angle_atom_site_label_1
_geom_angle_atom_site_label_2
_geom_angle_atom_site_label_3
_geom_angle
_geom_angle_site_symmetry_1
_geom_angle_site_symmetry_3
_geom_angle_publ_flag
N4 Ni1 N4 174.52(17) . 14 ?
N4 Ni1 N1 87.89(10) . 14 ?
N4 Ni1 N1 91.78(10) 14 14 ?
N4 Ni1 N1 91.78(10) . . ?
N4 Ni1 N1 87.89(10) 14 . ?
N1 Ni1 N1 173.17(17) 14 . ?
N4 Ni1 Ni2 87.26(8) . . ?
N4 Ni1 Ni2 87.26(8) 14 . ?
N1 Ni1 Ni2 86.58(9) 14 . ?
N1 Ni1 Ni2 86.58(9) . . ?
N2 Ni2 N2 179.57(17) 14 . ?
N2 Ni2 N5 88.67(9) 14 . ?
N2 Ni2 N5 91.33(9) . . ?
N2 Ni2 N5 91.33(9) 14 14 ?
N2 Ni2 N5 88.67(9) . 14 ?
N5 Ni2 N5 178.56(17) . 14 ?
N2 Ni2 Ni3 89.79(9) 14 . ?
N2 Ni2 Ni3 89.79(9) . . ?
N5 Ni2 Ni3 90.72(9) . . ?
N5 Ni2 Ni3 90.72(9) 14 . ?
N2 Ni2 Ni1 90.21(9) 14 . ?
N2 Ni2 Ni1 90.21(9) . . ?
N5 Ni2 Ni1 89.28(9) . . ?
N5 Ni2 Ni1 89.28(9) 14 . ?
Ni3 Ni2 Ni1 180.0 . . ?
N3 Ni3 N3 174.87(17) 14 . ?
N3 Ni3 N6 90.16(9) 14 . ?
N3 Ni3 N6 89.54(9) . . ?
N3 Ni3 N6 89.54(9) 14 14 ?
N3 Ni3 N6 90.16(9) . 14 ?
N6 Ni3 N6 173.35(16) . 14 ?
N3 Ni3 Ni2 87.44(8) 14 . ?
N3 Ni3 Ni2 87.44(8) . . ?
N6 Ni3 Ni2 86.67(8) . . ?
N6 Ni3 Ni2 86.67(8) 14 . ?
O1 S1 O2 116.96(18) . . ?
O1 S1 N4 104.74(15) . . ?
O2 S1 N4 113.03(17) . . ?
O1 S1 C11 108.26(17) . . ?
O2 S1 C11 107.02(18) . . ?
N4 S1 C11 106.30(16) . . ?
O3 S2 O4 116.77(15) . . ?
O3 S2 N6 113.48(14) . . ?
O4 S2 N6 103.57(13) . . ?
O3 S2 C23 106.96(13) . . ?
O4 S2 C23 109.06(14) . . ?
N6 S2 C23 106.53(14) . . ?
C1 N1 C5 119.9(3) . . ?
C1 N1 Ni1 116.9(2) . . ?
C5 N1 Ni1 122.7(2) . . ?
C6 N2 C5 122.8(2) . . ?
C6 N2 Ni2 119.7(2) . . ?
C5 N2 Ni2 117.13(19) . . ?
C10 N3 C6 119.7(3) . . ?
C10 N3 Ni3 118.6(2) . . ?
C6 N3 Ni3 121.7(2) . . ?
C18 N4 S1 123.5(2) . . ?
C18 N4 Ni1 121.8(2) . . ?
S1 N4 Ni1 112.96(15) . . ?
C22 N5 C18 120.0(2) . . ?
C22 N5 Ni2 119.7(2) . . ?
C18 N5 Ni2 120.2(2) . . ?
C22 N6 S2 121.1(2) . . ?
C22 N6 Ni3 123.3(2) . . ?
S2 N6 Ni3 114.29(15) . . ?
N1 C1 C2 121.8(4) . . ?
N1 C1 H1A 119.1 . . ?
C2 C1 H1A 119.1 . . ?
C1 C2 C3 118.6(3) . . ?
C1 C2 H2A 120.7 . . ?
C3 C2 H2A 120.7 . . ?
C4 C3 C2 120.2(3) . . ?
C4 C3 H3A 119.9 . . ?
C2 C3 H3A 119.9 . . ?
C3 C4 C5 119.6(3) . . ?
C3 C4 H4A 120.2 . . ?
C5 C4 H4A 120.2 . . ?
N1 C5 N2 115.4(2) . . ?
N1 C5 C4 119.6(3) . . ?
N2 C5 C4 124.9(3) . . ?
N2 C6 N3 116.0(2) . . ?
N2 C6 C7 125.3(3) . . ?
N3 C6 C7 118.6(3) . . ?
C8 C7 C6 120.5(3) . . ?
C8 C7 H7A 119.8 . . ?
C6 C7 H7A 119.8 . . ?
C7 C8 C9 120.3(3) . . ?
C7 C8 H8A 119.8 . . ?
C9 C8 H8A 119.8 . . ?
C10 C9 C8 117.8(3) . . ?
C10 C9 H9A 121.1 . . ?
C8 C9 H9A 121.1 . . ?
N3 C10 C9 123.0(3) . . ?
N3 C10 H10A 118.5 . . ?
C9 C10 H10A 118.5 . . ?
C16 C11 C12 118.7(4) . . ?
C16 C11 S1 122.1(3) . . ?
C12 C11 S1 119.2(4) . . ?
C11 C12 C13 118.9(5) . . ?
C11 C12 H12A 120.6 . . ?
C13 C12 H12A 120.6 . . ?
C14 C13 C12 122.8(4) . . ?
C14 C13 H13A 118.6 . . ?
C12 C13 H13A 118.6 . . ?
C13 C14 C15 117.3(5) . . ?
C13 C14 C17 119.2(4) . . ?
C15 C14 C17 123.5(5) . . ?
C14 C15 C16 122.1(5) . . ?
C14 C15 H15A 118.9 . . ?
C16 C15 H15A 118.9 . . ?
C11 C16 C15 120.2(4) . . ?
C11 C16 H16A 119.9 . . ?
C15 C16 H16A 119.9 . . ?
C14 C17 H17A 109.5 . . ?
C14 C17 H17B 109.5 . . ?
H17A C17 H17B 109.5 . . ?
C14 C17 H17C 109.5 . . ?
H17A C17 H17C 109.5 . . ?
H17B C17 H17C 109.5 . . ?
N5 C18 N4 114.9(2) . . ?
N5 C18 C19 120.5(3) . . ?
N4 C18 C19 124.7(3) . . ?
C20 C19 C18 118.5(3) . . ?
C20 C19 H19A 120.8 . . ?
C18 C19 H19A 120.8 . . ?
C19 C20 C21 122.0(3) . . ?
C19 C20 H20A 119.0 . . ?
C21 C20 H20A 119.0 . . ?
C20 C21 C22 118.3(3) . . ?
C20 C21 H21A 120.9 . . ?
C22 C21 H21A 120.9 . . ?
N5 C22 N6 115.5(2) . . ?
N5 C22 C21 120.7(3) . . ?
N6 C22 C21 123.9(3) . . ?
C28 C23 C24 119.5(3) . . ?
C28 C23 S2 120.9(2) . . ?
C24 C23 S2 119.5(2) . . ?
C25 C24 C23 120.1(3) . . ?
C25 C24 H24A 119.9 . . ?
C23 C24 H24A 119.9 . . ?
C26 C25 C24 121.3(3) . . ?
C26 C25 H25A 119.4 . . ?
C24 C25 H25A 119.4 . . ?
C25 C26 C27 118.0(3) . . ?
C25 C26 C29 121.2(3) . . ?
C27 C26 C29 120.7(3) . . ?
C28 C27 C26 121.7(3) . . ?
C28 C27 H27A 119.1 . . ?
C26 C27 H27A 119.1 . . ?
C23 C28 C27 119.2(3) . . ?
C23 C28 H28A 120.4 . . ?
C27 C28 H28A 120.4 . . ?
C26 C29 H29A 109.5 . . ?
C26 C29 H29B 109.5 . . ?
H29A C29 H29B 109.5 . . ?
C26 C29 H29C 109.5 . . ?
H29A C29 H29C 109.5 . . ?
H29B C29 H29C 109.5 . . ?

loop_
_geom_bond_atom_site_label_1
_geom_bond_atom_site_label_2
_geom_bond_distance
_geom_bond_site_symmetry_2
_geom_bond_publ_flag
Ni1 N4 1.914(2) . ?
Ni1 N4 1.914(2) 14 ?
Ni1 N1 1.919(2) 14 ?
Ni1 N1 1.919(2) . ?
Ni1 Ni2 2.3573(8) . ?
Ni2 N2 1.887(2) 14 ?
Ni2 N2 1.887(2) . ?
Ni2 N5 1.955(2) . ?
Ni2 N5 1.955(2) 14 ?
Ni2 Ni3 2.3516(8) . ?
Ni3 N3 1.915(2) 14 ?
Ni3 N3 1.915(2) . ?
Ni3 N6 1.939(2) . ?
Ni3 N6 1.939(2) 14 ?
S1 O1 1.438(3) . ?
S1 O2 1.444(3) . ?
S1 N4 1.628(3) . ?
S1 C11 1.765(4) . ?
S2 O3 1.440(2) . ?
S2 O4 1.445(2) . ?
S2 N6 1.619(3) . ?
S2 C23 1.770(3) . ?
N1 C1 1.353(4) . ?
N1 C5 1.365(4) . ?
N2 C6 1.367(4) . ?
N2 C5 1.387(4) . ?
N3 C10 1.349(4) . ?
N3 C6 1.376(4) . ?
N4 C18 1.377(4) . ?
N5 C22 1.354(4) . ?
N5 C18 1.370(4) . ?
N6 C22 1.391(4) . ?
C1 C2 1.376(5) . ?
C1 H1A 0.9500 . ?
C2 C3 1.379(6) . ?
C2 H2A 0.9500 . ?
C3 C4 1.376(5) . ?
C3 H3A 0.9500 . ?
C4 C5 1.395(4) . ?
C4 H4A 0.9500 . ?
C6 C7 1.420(4) . ?
C7 C8 1.357(5) . ?
C7 H7A 0.9500 . ?
C8 C9 1.395(5) . ?
C8 H8A 0.9500 . ?
C9 C10 1.379(4) . ?
C9 H9A 0.9500 . ?
C10 H10A 0.9500 . ?
C11 C16 1.376(6) . ?
C11 C12 1.387(5) . ?
C12 C13 1.414(8) . ?
C12 H12A 0.9500 . ?
C13 C14 1.344(8) . ?
C13 H13A 0.9500 . ?
C14 C15 1.376(6) . ?
C14 C17 1.498(6) . ?
C15 C16 1.391(5) . ?
C15 H15A 0.9500 . ?
C16 H16A 0.9500 . ?
C17 H17A 0.9800 . ?
C17 H17B 0.9800 . ?
C17 H17C 0.9800 . ?
C18 C19 1.399(4) . ?
C19 C20 1.359(5) . ?
C19 H19A 0.9500 . ?
C20 C21 1.373(5) . ?
C20 H20A 0.9500 . ?
C21 C22 1.400(4) . ?
C21 H21A 0.9500 . ?
C23 C28 1.381(4) . ?
C23 C24 1.387(4) . ?
C24 C25 1.385(4) . ?
C24 H24A 0.9500 . ?
C25 C26 1.367(5) . ?
C25 H25A 0.9500 . ?
C26 C27 1.391(5) . ?
C26 C29 1.515(5) . ?
C27 C28 1.385(5) . ?
C27 H27A 0.9500 . ?
C28 H28A 0.9500 . ?
C29 H29A 0.9800 . ?
C29 H29B 0.9800 . ?
C29 H29C 0.9800 . ?
